data_2016097
loop_
_publ_author_name
'Jones, Peter G.'
'Dix, Ina'
'Hopf, Henning'

_publ_section_title
;
 C---H&#x00B7;&#x00B7;&#x00B7;\p interactions in five
 ethynyl-substituted [2.2]paracyclophanes: further examples of the
 `7,11' packing pattern
;
_journal_coeditor_code GD3118
_journal_issue 8
_journal_name_full 'Acta Crystallographica Section C'
_journal_page_first o468
_journal_page_last o473
_journal_paper_doi 10.1107/S0108270107027606
_journal_volume 63
_journal_year 2007
_chemical_formula_iupac 'C20 H16'
_chemical_formula_moiety 'C20 H16'
_chemical_formula_sum 'C20 H16'
_chemical_formula_weight 256.33
_chemical_name_systematic
;
4,16-Diethynyl[2.2]paracyclophane
;
_space_group_IT_number 144
_symmetry_cell_setting trigonal
_symmetry_space_group_name_Hall 'P 31'
_symmetry_space_group_name_H-M 'P 31'
_atom_sites_solution_hydrogens geom
_atom_sites_solution_primary direct
_atom_sites_solution_secondary difmap
_audit_creation_method SHELXL97
_cell_angle_alpha 90.00
_cell_angle_beta 90.00
_cell_angle_gamma 120.00
_cell_formula_units_Z 3
_cell_length_a 12.5475(12)
_cell_length_b 12.5475(12)
_cell_length_c 7.8705(10)
_cell_measurement_reflns_used 5471
_cell_measurement_temperature 143(2)
_cell_measurement_theta_max 28
_cell_measurement_theta_min 2
_cell_volume 1073.1(2)
_computing_cell_refinement 'SAINT (Bruker, 1998)'
_computing_data_collection 'SMART (Bruker, 1998)'
_computing_data_reduction SAINT
_computing_molecular_graphics 'XP (Siemens, 1994)'
_computing_publication_material SHELXL97
_computing_structure_refinement 'SHELXL97 (Sheldrick, 1997)'
_computing_structure_solution 'SHELXS97 (Sheldrick, 1997)'
_diffrn_ambient_temperature 143(2)
_diffrn_detector_area_resol_mean 8.192
_diffrn_measured_fraction_theta_full 0.999
_diffrn_measured_fraction_theta_max 0.999
_diffrn_measurement_device_type 'Bruker SMART 1000 CCD area-detector'
_diffrn_measurement_method \w
_diffrn_radiation_monochromator graphite
_diffrn_radiation_source 'fine-focus sealed tube'
_diffrn_radiation_type MoK\a
_diffrn_radiation_wavelength 0.71073
_diffrn_reflns_av_R_equivalents 0.0365
_diffrn_reflns_av_sigmaI/netI 0.0198
_diffrn_reflns_limit_h_max 15
_diffrn_reflns_limit_h_min -15
_diffrn_reflns_limit_k_max 15
_diffrn_reflns_limit_k_min -15
_diffrn_reflns_limit_l_max 9
_diffrn_reflns_limit_l_min -9
_diffrn_reflns_number 14432
_diffrn_reflns_theta_full 26.37
_diffrn_reflns_theta_max 26.37
_diffrn_reflns_theta_min 1.87
_exptl_absorpt_coefficient_mu 0.067
_exptl_absorpt_correction_type none
_exptl_crystal_colour colourless
_exptl_crystal_density_diffrn 1.190
_exptl_crystal_density_method 'not measured'
_exptl_crystal_description needle
_exptl_crystal_F_000 408
_exptl_crystal_size_max 0.45
_exptl_crystal_size_mid 0.12
_exptl_crystal_size_min 0.11
_refine_diff_density_max 0.271
_refine_diff_density_min -0.117
_refine_ls_extinction_method none
_refine_ls_goodness_of_fit_ref 1.045
_refine_ls_hydrogen_treatment mixed
_refine_ls_matrix_type full
_refine_ls_number_parameters 189
_refine_ls_number_reflns 1462
_refine_ls_number_restraints 185
_refine_ls_restrained_S_all 0.979
_refine_ls_R_factor_all 0.0439
_refine_ls_R_factor_gt 0.0370
_refine_ls_shift/su_max 0.000
_refine_ls_shift/su_mean 0.000
_refine_ls_structure_factor_coef Fsqd
_refine_ls_weighting_details 'calc w = 1/[\s^2^(Fo^2^)+(0.0692P)^2^+0.073P] where P=(Fo^2^+2Fc^2^)/3'
_refine_ls_weighting_scheme calc
_refine_ls_wR_factor_gt 0.0960
_refine_ls_wR_factor_ref 0.1005
_reflns_number_gt 1311
_reflns_number_total 1462
_reflns_threshold_expression I>2\s(I)
_cod_data_source_file gd3118.cif
_cod_data_source_block V
_cod_database_code 2016097
_cod_database_fobs_code 2016097

loop_
_symmetry_equiv_pos_as_xyz
'x, y, z'
'-y, x-y, z+1/3'
'-x+y, -x, z+2/3'

loop_
_atom_site_type_symbol
_atom_site_label
_atom_site_fract_x
_atom_site_fract_y
_atom_site_fract_z
_atom_site_U_iso_or_equiv
_atom_site_adp_type
_atom_site_calc_flag
_atom_site_refinement_flags
_atom_site_occupancy
C C1 0.4525(2) 0.5701(3) 0.5217(4) 0.0467(6) Uani d U 1
H H1A 0.4192 0.5464 0.4052 0.051 Uiso calc R 1
H H1B 0.4136 0.6137 0.5749 0.051 Uiso calc R 1
C C2 0.4176(2) 0.4496(3) 0.6277(3) 0.0431(6) Uani d U 1
H H2A 0.3469 0.4308 0.7026 0.047 Uiso calc R 1
H H2B 0.3918 0.3795 0.5486 0.047 Uiso calc R 1
C C3 0.5241(2) 0.4632(2) 0.7351(3) 0.0336(5) Uani d U 1
C C4 0.5642(2) 0.5382(2) 0.8805(3) 0.0331(5) Uani d U 1
C C5 0.6870(2) 0.5902(2) 0.9345(3) 0.0313(5) Uani d U 1
H H5 0.7140 0.6421 1.0316 0.038 Uiso calc R 1
C C6 0.7692(2) 0.5667(2) 0.8477(3) 0.0301(5) Uani d U 1
C C7 0.7199(2) 0.4704(2) 0.7300(3) 0.0323(5) Uani d U 1
H H7 0.7692 0.4385 0.6879 0.039 Uiso calc R 1
C C8 0.6002(2) 0.4214(2) 0.6745(3) 0.0352(5) Uani d U 1
H H8 0.5691 0.3573 0.5926 0.042 Uiso calc R 1
C C9 0.9052(2) 0.6605(2) 0.8497(3) 0.0378(5) Uani d U 1
H H9A 0.9527 0.6169 0.8528 0.042 Uiso calc R 1
H H9B 0.9247 0.7108 0.9542 0.042 Uiso calc R 1
C C10 0.9464(2) 0.7486(2) 0.6886(3) 0.0381(5) Uani d U 1
H H10A 1.0049 0.8339 0.7252 0.042 Uiso calc R 1
H H10B 0.9899 0.7231 0.6078 0.042 Uiso calc R 1
C C11 0.8386(2) 0.7465(2) 0.5988(3) 0.0312(5) Uani d U 1
C C12 0.7865(2) 0.6723(2) 0.4560(3) 0.0350(5) Uani d U 1
H H12 0.8357 0.6518 0.3870 0.042 Uiso calc R 1
C C13 0.6651(2) 0.6282(2) 0.4130(3) 0.0391(6) Uani d U 1
H H13 0.6319 0.5780 0.3151 0.047 Uiso calc R 1
C C14 0.5907(2) 0.6567(2) 0.5119(3) 0.0375(5) Uani d U 1
C C15 0.6488(2) 0.7514(2) 0.6291(3) 0.0377(6) Uani d U 1
H H15 0.6040 0.7859 0.6794 0.045 Uiso calc R 1
C C16 0.7723(2) 0.7972(2) 0.6747(3) 0.0341(5) Uani d U 1
C C17 0.4861(2) 0.5759(3) 0.9650(3) 0.0422(6) Uani d U 1
C C18 0.4248(3) 0.6080(3) 1.0396(4) 0.0646(10) Uani d U 1
H H18 0.355(4) 0.612(4) 1.109(5) 0.094(12) Uiso d . 1
C C19 0.8233(2) 0.8801(2) 0.8144(3) 0.0420(6) Uani d U 1
C C20 0.8666(3) 0.9478(3) 0.9312(4) 0.0577(8) Uani d U 1
H H20 0.904(3) 1.000(4) 1.028(5) 0.071(11) Uiso d . 1

loop_
_atom_site_aniso_label
_atom_site_aniso_U_11
_atom_site_aniso_U_22
_atom_site_aniso_U_33
_atom_site_aniso_U_12
_atom_site_aniso_U_13
_atom_site_aniso_U_23
C1 0.0376(13) 0.0564(16) 0.0467(14) 0.0240(12) -0.0007(11) 0.0151(12)
C2 0.0344(13) 0.0431(15) 0.0456(13) 0.0149(11) -0.0019(11) 0.0074(11)
C3 0.0298(11) 0.0316(12) 0.0338(10) 0.0113(10) 0.0034(9) 0.0111(9)
C4 0.0361(12) 0.0348(12) 0.0337(11) 0.0217(10) 0.0112(9) 0.0148(9)
C5 0.0414(13) 0.0333(12) 0.0259(9) 0.0238(11) 0.0030(8) 0.0038(8)
C6 0.0335(12) 0.0323(11) 0.0282(10) 0.0192(10) 0.0044(8) 0.0078(9)
C7 0.0396(12) 0.0320(11) 0.0301(10) 0.0217(10) 0.0091(9) 0.0064(9)
C8 0.0421(13) 0.0274(11) 0.0296(11) 0.0126(10) 0.0036(9) 0.0036(9)
C9 0.0341(12) 0.0424(13) 0.0398(12) 0.0213(11) -0.0014(9) 0.0011(10)
C10 0.0311(12) 0.0357(13) 0.0449(13) 0.0147(10) 0.0054(10) 0.0006(10)
C11 0.0311(11) 0.0270(11) 0.0339(10) 0.0134(9) 0.0076(9) 0.0081(9)
C12 0.0393(13) 0.0345(12) 0.0296(10) 0.0173(10) 0.0115(9) 0.0081(9)
C13 0.0440(14) 0.0392(13) 0.0281(10) 0.0163(11) 0.0032(10) 0.0078(10)
C14 0.0386(13) 0.0434(13) 0.0325(11) 0.0221(11) 0.0017(9) 0.0146(10)
C15 0.0423(13) 0.0397(13) 0.0412(12) 0.0280(11) 0.0108(10) 0.0149(10)
C16 0.0401(12) 0.0275(11) 0.0362(11) 0.0181(10) 0.0081(9) 0.0082(9)
C17 0.0484(15) 0.0516(15) 0.0367(12) 0.0325(13) 0.0105(10) 0.0133(11)
C18 0.078(2) 0.100(3) 0.0531(17) 0.072(2) 0.0279(16) 0.0266(17)
C19 0.0469(14) 0.0327(13) 0.0518(14) 0.0238(12) 0.0066(11) -0.0003(11)
C20 0.0678(19) 0.0527(17) 0.0627(18) 0.0378(16) -0.0050(16) -0.0181(15)

loop_
_atom_type_symbol
_atom_type_description
_atom_type_scat_dispersion_real
_atom_type_scat_dispersion_imag
_atom_type_scat_source
C C 0.0033 0.0016 'International Tables Vol C Tables 4.2.6.8 and 6.1.1.4'
H H 0.0000 0.0000 'International Tables Vol C Tables 4.2.6.8 and 6.1.1.4'

loop_
_geom_angle_atom_site_label_1
_geom_angle_atom_site_label_2
_geom_angle_atom_site_label_3
_geom_angle
C14 C1 C2 112.44(19)
C14 C1 H1A 109.1
C2 C1 H1A 109.1
C14 C1 H1B 109.1
C2 C1 H1B 109.1
H1A C1 H1B 107.8
C3 C2 C1 112.2(2)
C3 C2 H2A 109.2
C1 C2 H2A 109.2
C3 C2 H2B 109.2
C1 C2 H2B 109.2
H2A C2 H2B 107.9
C8 C3 C4 116.8(2)
C8 C3 C2 120.1(2)
C4 C3 C2 121.9(2)
C3 C4 C5 119.9(2)
C3 C4 C17 121.4(2)
C5 C4 C17 118.3(2)
C6 C5 C4 120.8(2)
C6 C5 H5 119.6
C4 C5 H5 119.6
C5 C6 C7 117.1(2)
C5 C6 C9 120.0(2)
C7 C6 C9 121.24(19)
C8 C7 C6 120.5(2)
C8 C7 H7 119.7
C6 C7 H7 119.7
C7 C8 C3 121.7(2)
C7 C8 H8 119.1
C3 C8 H8 119.1
C6 C9 C10 112.38(19)
C6 C9 H9A 109.1
C10 C9 H9A 109.1
C6 C9 H9B 109.1
C10 C9 H9B 109.1
H9A C9 H9B 107.9
C11 C10 C9 112.52(19)
C11 C10 H10A 109.1
C9 C10 H10A 109.1
C11 C10 H10B 109.1
C9 C10 H10B 109.1
H10A C10 H10B 107.8
C12 C11 C16 117.2(2)
C12 C11 C10 120.2(2)
C16 C11 C10 121.2(2)
C13 C12 C11 121.4(2)
C13 C12 H12 119.3
C11 C12 H12 119.3
C12 C13 C14 120.5(2)
C12 C13 H13 119.7
C14 C13 H13 119.7
C15 C14 C13 117.3(2)
C15 C14 C1 120.1(2)
C13 C14 C1 121.1(2)
C14 C15 C16 121.3(2)
C14 C15 H15 119.3
C16 C15 H15 119.3
C15 C16 C11 119.2(2)
C15 C16 C19 119.8(2)
C11 C16 C19 120.3(2)
C18 C17 C4 177.6(3)
C17 C18 H18 165(2)
C20 C19 C16 178.8(3)
C19 C20 H20 176(2)

loop_
_geom_bond_atom_site_label_1
_geom_bond_atom_site_label_2
_geom_bond_distance
C1 C14 1.520(3)
C1 C2 1.585(4)
C1 H1A 0.9900
C1 H1B 0.9900
C2 C3 1.518(3)
C2 H2A 0.9900
C2 H2B 0.9900
C3 C8 1.383(3)
C3 C4 1.405(3)
C4 C5 1.406(3)
C4 C17 1.446(3)
C5 C6 1.386(3)
C5 H5 0.9500
C6 C7 1.397(3)
C6 C9 1.513(3)
C7 C8 1.379(3)
C7 H7 0.9500
C8 H8 0.9500
C9 C10 1.590(3)
C9 H9A 0.9900
C9 H9B 0.9900
C10 C11 1.515(3)
C10 H10A 0.9900
C10 H10B 0.9900
C11 C12 1.396(3)
C11 C16 1.408(3)
C12 C13 1.377(4)
C12 H12 0.9500
C13 C14 1.392(4)
C13 H13 0.9500
C14 C15 1.388(4)
C15 C16 1.404(4)
C15 H15 0.9500
C16 C19 1.427(4)
C17 C18 1.187(4)
C18 H18 1.06(4)
C19 C20 1.183(4)
C20 H20 0.96(4)

loop_
_geom_torsion_atom_site_label_1
_geom_torsion_atom_site_label_2
_geom_torsion_atom_site_label_3
_geom_torsion_atom_site_label_4
_geom_torsion
C14 C1 C2 C3 16.1(3)
C1 C2 C3 C8 -95.5(3)
C1 C2 C3 C4 71.8(3)
C8 C3 C4 C5 14.4(3)
C2 C3 C4 C5 -153.2(2)
C8 C3 C4 C17 -173.2(2)
C2 C3 C4 C17 19.1(3)
C3 C4 C5 C6 -1.2(3)
C17 C4 C5 C6 -173.7(2)
C4 C5 C6 C7 -13.5(3)
C4 C5 C6 C9 152.0(2)
C5 C6 C7 C8 14.9(3)
C9 C6 C7 C8 -150.4(2)
C6 C7 C8 C3 -1.4(3)
C4 C3 C8 C7 -13.3(3)
C2 C3 C8 C7 154.6(2)
C5 C6 C9 C10 -95.2(2)
C7 C6 C9 C10 69.6(3)
C6 C9 C10 C11 17.5(3)
C9 C10 C11 C12 -97.5(2)
C9 C10 C11 C16 69.0(3)
C16 C11 C12 C13 -13.9(3)
C10 C11 C12 C13 153.1(2)
C11 C12 C13 C14 -0.1(3)
C12 C13 C14 C15 14.3(3)
C12 C13 C14 C1 -151.7(2)
C2 C1 C14 C15 -93.7(3)
C2 C1 C14 C13 71.8(3)
C13 C14 C15 C16 -14.5(3)
C1 C14 C15 C16 151.7(2)
C14 C15 C16 C11 0.5(3)
C14 C15 C16 C19 -170.0(2)
C12 C11 C16 C15 13.5(3)
C10 C11 C16 C15 -153.4(2)
C12 C11 C16 C19 -176.0(2)
C10 C11 C16 C19 17.1(3)

loop_
_cod_related_entry_id
_cod_related_entry_database
_cod_related_entry_code
1 ChemSpider 9324646
